data_7711912
loop_
_publ_author_name
'Bahrani-Pour, Maryam'
'Beheshti, Azizolla'
'Sedaghat, Tahereh'
'Hoveizi, Elham'
'Naseri, Nadieh'
'Mayer, Peter'
'Centore, Roberto'

_publ_section_title
;
 New Hg(II) coordination polymers based on a thioimidazole ligand with
 good performance to detoxify Hg(II) and reversibly capture iodine.
;
_journal_issue 3
_journal_name_full 'Dalton transactions (Cambridge, England : 2003)'
_journal_page_first 683
_journal_page_last 695
_journal_paper_doi 10.1039/d2dt03057h
_journal_volume 52
_journal_year 2023
_chemical_formula_moiety 'C11 H12 Hg N6 S4'
_chemical_formula_sum 'C11 H12 Hg N6 S4'
_chemical_formula_weight 557.10
_chemical_name_common AB180
_space_group_crystal_system monoclinic
_space_group_IT_number 14
_space_group_name_Hall '-P 2ybc'
_space_group_name_H-M_alt 'P 1 21/c 1'
_atom_sites_solution_hydrogens geom
_audit_block_code Hg_C9H12N4S2_SCN_zv382_beheshti
_audit_creation_method 'APEX3 v2018.7-2'
_audit_update_record
;
2022-08-05 deposited with the CCDC.	2022-12-12 downloaded from the CCDC.
;
_cell_angle_alpha 90
_cell_angle_beta 101.975(3)
_cell_angle_gamma 90
_cell_formula_units_Z 4
_cell_length_a 14.1931(11)
_cell_length_b 8.7482(7)
_cell_length_c 13.6781(11)
_cell_measurement_reflns_used 9424
_cell_measurement_temperature 173.(2)
_cell_measurement_theta_max 30.5284
_cell_measurement_theta_min 2.7520
_cell_volume 1661.4(2)
_computing_cell_refinement 'SAINT V8.38A (Bruker AXS Inc., 2017)'
_computing_data_collection 'APEX3 v2016.5-0, Bruker AXS (2016)'
_computing_data_reduction 'SAINT V8.38A (Bruker AXS Inc., 2017)'
_computing_molecular_graphics 'shelXle (C.B. Huebschle, rev 924)'
_computing_structure_refinement 'SHELXL-2018/3 (Sheldrick, 2018)'
_computing_structure_solution 'SHELXT 2014/5 (Sheldrick, 2014)'
_diffrn_ambient_temperature 173.(2)
_diffrn_detector_area_resol_mean 7.3910
_diffrn_measured_fraction_theta_full 0.998
_diffrn_measured_fraction_theta_max 0.999
_diffrn_measurement_device 'fixed-chi three-circle diffractometer'
_diffrn_measurement_device_type 'Bruker D8 Venture TXS'
_diffrn_measurement_method 'mix of phi and omega scans'
_diffrn_radiation_monochromator 'focusing mirrors'
_diffrn_radiation_type MoK\a
_diffrn_radiation_wavelength 0.71073
_diffrn_reflns_av_R_equivalents 0.0355
_diffrn_reflns_av_unetI/netI 0.0222
_diffrn_reflns_Laue_measured_fraction_full 0.998
_diffrn_reflns_Laue_measured_fraction_max 0.999
_diffrn_reflns_limit_h_max 20
_diffrn_reflns_limit_h_min -20
_diffrn_reflns_limit_k_max 12
_diffrn_reflns_limit_k_min -12
_diffrn_reflns_limit_l_max 19
_diffrn_reflns_limit_l_min -19
_diffrn_reflns_number 41307
_diffrn_reflns_point_group_measured_fraction_full 0.998
_diffrn_reflns_point_group_measured_fraction_max 0.999
_diffrn_reflns_theta_full 25.242
_diffrn_reflns_theta_max 30.507
_diffrn_reflns_theta_min 3.094
_diffrn_source 'rotating anode (TXS)'
_diffrn_source_current 50
_diffrn_source_power 2.5
_diffrn_source_type 'Bruker TXS'
_diffrn_source_voltage 50
_exptl_absorpt_coefficient_mu 9.770
_exptl_absorpt_correction_T_max 0.5645
_exptl_absorpt_correction_T_min 0.4807
_exptl_absorpt_correction_type multi-scan
_exptl_absorpt_process_details
;
SADABS-2016/2 - Bruker AXS area detector scaling and absorption correction
;
_exptl_crystal_colour colourless
_exptl_crystal_density_diffrn 2.227
_exptl_crystal_density_method 'not measured'
_exptl_crystal_description block
_exptl_crystal_F_000 1056
_exptl_crystal_size_max 0.050
_exptl_crystal_size_mid 0.050
_exptl_crystal_size_min 0.040
_refine_diff_density_max 0.736
_refine_diff_density_min -0.435
_refine_diff_density_rms 0.094
_refine_ls_extinction_method none
_refine_ls_goodness_of_fit_ref 1.058
_refine_ls_hydrogen_treatment constr
_refine_ls_matrix_type full
_refine_ls_number_parameters 201
_refine_ls_number_reflns 5063
_refine_ls_number_restraints 0
_refine_ls_restrained_S_all 1.058
_refine_ls_R_factor_all 0.0187
_refine_ls_R_factor_gt 0.0159
_refine_ls_shift/su_max 0.003
_refine_ls_shift/su_mean 0.000
_refine_ls_structure_factor_coef Fsqd
_refine_ls_weighting_details 'w=1/[\s^2^(Fo^2^)+(0.0084P)^2^+1.4284P] where P=(Fo^2^+2Fc^2^)/3'
_refine_ls_weighting_scheme calc
_refine_ls_wR_factor_gt 0.0338
_refine_ls_wR_factor_ref 0.0347
_reflns_Friedel_coverage 0.000
_reflns_number_gt 4669
_reflns_number_total 5063
_reflns_threshold_expression 'I > 2\s(I)'
_cod_data_source_file d2dt03057h2.cif
_cod_data_source_block zv382
_cod_depositor_comments
;
The following automatic conversions were performed:

data item '_exptl_absorpt_correction_type' value 'Multi-Scan' was
changed to 'multi-scan' in accordance with the
/home/data/users/saulius/crontab/automatic-downloads/rss-feeds/RSC/lib/dictionaries/cif_core.dic
dictionary named 'cif_core.dic' version 2.4.2 last updated on
2011-04-26.

Automatic conversion script
Id: cif_fix_values 7556 2019-12-06 15:28:31Z antanas 

 Adding full bibliography for 7711910--7711912.cif.
;
_cod_database_code 7711912
_shelx_space_group_comment
;
The symmetry employed for this shelxl refinement is uniquely defined
by the following loop, which should always be used as a source of
symmetry information in preference to the above space-group names.
They are only intended as comments.
;

loop_
_space_group_symop_operation_xyz
'x, y, z'
'-x, y+1/2, -z+1/2'
'-x, -y, -z'
'x, -y-1/2, z-1/2'

loop_
_atom_site_label
_atom_site_type_symbol
_atom_site_fract_x
_atom_site_fract_y
_atom_site_fract_z
_atom_site_U_iso_or_equiv
_atom_site_adp_type
_atom_site_occupancy
_atom_site_site_symmetry_order
_atom_site_calc_flag
_atom_site_refinement_flags_posn
_atom_site_refinement_flags_adp
_atom_site_refinement_flags_occupancy
_atom_site_disorder_assembly
_atom_site_disorder_group
C1 C 0.07787(17) 0.7724(3) 0.50812(16) 0.0308(5) Uani 1 1 d . . . . .
H1A H 0.007931 0.787069 0.490906 0.046 Uiso 1 1 calc R U . . .
H1B H 0.101266 0.744777 0.447904 0.046 Uiso 1 1 calc R U . . .
H1C H 0.108901 0.867347 0.536054 0.046 Uiso 1 1 calc R U . . .
C2 C 0.18873(13) 0.5870(2) 0.61412(13) 0.0167(3) Uani 1 1 d . . . . .
C3 C 0.03665(15) 0.5829(3) 0.63233(17) 0.0298(5) Uani 1 1 d . . . . .
H3 H -0.029725 0.607528 0.624041 0.036 Uiso 1 1 calc R U . . .
C4 C 0.08438(15) 0.4772(3) 0.69487(17) 0.0276(4) Uani 1 1 d . . . . .
H4 H 0.058502 0.413142 0.738866 0.033 Uiso 1 1 calc R U . . .
C5 C 0.25639(13) 0.3846(2) 0.73647(14) 0.0173(3) Uani 1 1 d . . . . .
H5A H 0.305713 0.371240 0.695527 0.021 Uiso 1 1 calc R U . . .
H5AB H 0.230421 0.282456 0.747396 0.021 Uiso 1 1 calc R U . . .
C6 C 0.28334(13) 0.4084(2) 0.92257(13) 0.0159(3) Uani 1 1 d . . . . .
C7 C 0.37228(13) 0.5624(2) 0.84627(15) 0.0184(4) Uani 1 1 d . . . . .
H7 H 0.398037 0.611372 0.795618 0.022 Uiso 1 1 calc R U . . .
C8 C 0.39760(14) 0.5877(2) 0.94542(14) 0.0196(4) Uani 1 1 d . . . . .
H8 H 0.444501 0.658718 0.977701 0.023 Uiso 1 1 calc R U . . .
C9 C 0.35185(16) 0.4755(2) 1.10012(15) 0.0248(4) Uani 1 1 d . . . . .
H9A H 0.392565 0.557896 1.134348 0.037 Uiso 1 1 calc R U . . .
H9B H 0.381154 0.376527 1.121951 0.037 Uiso 1 1 calc R U . . .
H9C H 0.287902 0.481610 1.116425 0.037 Uiso 1 1 calc R U . . .
C10 C 0.48157(14) 0.5373(2) 0.34930(15) 0.0212(4) Uani 1 1 d . . . . .
C11 C 0.13571(16) 0.5010(3) 0.22550(16) 0.0263(4) Uani 1 1 d . . . . .
Hg1 Hg 0.29376(2) 0.46759(2) 0.43637(2) 0.02051(3) Uani 1 1 d . . . . .
N1 N 0.10112(12) 0.6494(2) 0.58228(12) 0.0211(3) Uani 1 1 d . . . . .
N2 N 0.17897(11) 0.48003(18) 0.68247(12) 0.0172(3) Uani 1 1 d . . . . .
N3 N 0.30127(11) 0.45080(17) 0.83257(12) 0.0154(3) Uani 1 1 d . . . . .
N4 N 0.34277(12) 0.49118(18) 0.99189(12) 0.0176(3) Uani 1 1 d . . . . .
N5 N 0.51302(15) 0.6507(2) 0.32789(16) 0.0340(4) Uani 1 1 d . . . . .
N6 N 0.09212(16) 0.4055(3) 0.17749(17) 0.0422(5) Uani 1 1 d . . . . .
S1 S 0.29452(3) 0.63986(5) 0.58137(3) 0.01945(9) Uani 1 1 d . . . . .
S2 S 0.19924(3) 0.27990(6) 0.94556(4) 0.02139(9) Uani 1 1 d . . . . .
S3 S 0.43930(4) 0.36929(6) 0.37923(4) 0.02352(10) Uani 1 1 d . . . . .
S4 S 0.19817(5) 0.63781(7) 0.29333(4) 0.03537(14) Uani 1 1 d . . . . .

loop_
_atom_site_aniso_label
_atom_site_aniso_U_11
_atom_site_aniso_U_22
_atom_site_aniso_U_33
_atom_site_aniso_U_23
_atom_site_aniso_U_13
_atom_site_aniso_U_12
C1 0.0361(12) 0.0310(11) 0.0223(10) 0.0041(9) -0.0011(9) 0.0120(10)
C2 0.0181(8) 0.0180(8) 0.0134(8) -0.0047(7) 0.0023(6) 0.0016(7)
C3 0.0168(9) 0.0415(12) 0.0308(11) 0.0020(10) 0.0043(8) 0.0049(9)
C4 0.0153(9) 0.0397(12) 0.0292(11) 0.0028(9) 0.0078(8) -0.0003(9)
C5 0.0173(8) 0.0156(8) 0.0179(8) -0.0005(7) 0.0013(6) -0.0001(7)
C6 0.0156(8) 0.0135(7) 0.0188(8) 0.0005(6) 0.0038(7) 0.0026(7)
C7 0.0165(8) 0.0154(8) 0.0232(9) 0.0003(7) 0.0034(7) -0.0037(7)
C8 0.0182(8) 0.0157(8) 0.0234(9) -0.0013(7) 0.0012(7) -0.0014(7)
C9 0.0322(11) 0.0246(10) 0.0165(9) 0.0016(8) 0.0022(8) 0.0034(9)
C10 0.0185(8) 0.0263(10) 0.0198(9) -0.0014(8) 0.0063(7) 0.0035(8)
C11 0.0254(10) 0.0327(11) 0.0219(10) 0.0071(8) 0.0073(8) 0.0093(9)
Hg1 0.02327(4) 0.01939(4) 0.02077(4) -0.00141(3) 0.00895(3) 0.00110(3)
N1 0.0197(8) 0.0256(8) 0.0167(7) -0.0013(6) 0.0011(6) 0.0054(7)
N2 0.0131(7) 0.0203(7) 0.0181(7) -0.0002(6) 0.0028(6) -0.0003(6)
N3 0.0153(7) 0.0138(7) 0.0169(7) -0.0013(5) 0.0026(6) -0.0011(6)
N4 0.0194(7) 0.0152(7) 0.0179(7) -0.0007(6) 0.0030(6) 0.0016(6)
N5 0.0337(10) 0.0281(10) 0.0438(12) 0.0041(9) 0.0160(9) -0.0015(8)
N6 0.0403(12) 0.0464(13) 0.0343(11) 0.0020(10) -0.0049(9) -0.0025(11)
S1 0.0214(2) 0.0190(2) 0.0187(2) -0.00355(17) 0.00605(17) -0.00484(18)
S2 0.0191(2) 0.0186(2) 0.0292(2) 0.00065(18) 0.01133(19) -0.00060(18)
S3 0.0222(2) 0.0188(2) 0.0324(3) 0.00018(19) 0.0120(2) 0.00219(18)
S4 0.0533(4) 0.0235(3) 0.0244(3) 0.0052(2) -0.0030(2) 0.0050(3)

loop_
_atom_type_symbol
_atom_type_description
_atom_type_scat_dispersion_real
_atom_type_scat_dispersion_imag
_atom_type_scat_source
C C 0.0033 0.0016 'International Tables Vol C Tables 4.2.6.8 and 6.1.1.4'
H H 0.0000 0.0000 'International Tables Vol C Tables 4.2.6.8 and 6.1.1.4'
Hg Hg -2.3894 9.2266 'International Tables Vol C Tables 4.2.6.8 and 6.1.1.4'
N N 0.0061 0.0033 'International Tables Vol C Tables 4.2.6.8 and 6.1.1.4'
S S 0.1246 0.1234 'International Tables Vol C Tables 4.2.6.8 and 6.1.1.4'

loop_
_geom_angle_atom_site_label_1
_geom_angle_atom_site_label_2
_geom_angle_atom_site_label_3
_geom_angle
_geom_angle_site_symmetry_1
_geom_angle_site_symmetry_3
_geom_angle_publ_flag
N1 C1 H1A 109.5 . . ?
N1 C1 H1B 109.5 . . ?
H1A C1 H1B 109.5 . . ?
N1 C1 H1C 109.5 . . ?
H1A C1 H1C 109.5 . . ?
H1B C1 H1C 109.5 . . ?
N1 C2 N2 106.55(16) . . ?
N1 C2 S1 127.30(15) . . ?
N2 C2 S1 126.03(14) . . ?
C4 C3 N1 107.91(18) . . ?
C4 C3 H3 126.0 . . ?
N1 C3 H3 126.0 . . ?
C3 C4 N2 106.40(19) . . ?
C3 C4 H4 126.8 . . ?
N2 C4 H4 126.8 . . ?
N2 C5 N3 111.92(15) . . ?
N2 C5 H5A 109.2 . . ?
N3 C5 H5A 109.2 . . ?
N2 C5 H5AB 109.2 . . ?
N3 C5 H5AB 109.2 . . ?
H5A C5 H5AB 107.9 . . ?
N4 C6 N3 106.50(16) . . ?
N4 C6 S2 125.66(14) . . ?
N3 C6 S2 127.80(14) . . ?
C8 C7 N3 106.62(17) . . ?
C8 C7 H7 126.7 . . ?
N3 C7 H7 126.7 . . ?
C7 C8 N4 107.66(17) . . ?
C7 C8 H8 126.2 . . ?
N4 C8 H8 126.2 . . ?
N4 C9 H9A 109.5 . . ?
N4 C9 H9B 109.5 . . ?
H9A C9 H9B 109.5 . . ?
N4 C9 H9C 109.5 . . ?
H9A C9 H9C 109.5 . . ?
H9B C9 H9C 109.5 . . ?
N5 C10 S3 177.88(19) . . ?
N6 C11 S4 179.6(2) . . ?
S1 Hg1 S3 126.041(17) . . ?
S1 Hg1 S2 112.833(16) . 4_565 ?
S3 Hg1 S2 101.476(16) . 4_565 ?
S1 Hg1 S4 99.660(19) . . ?
S3 Hg1 S4 107.24(2) . . ?
S2 Hg1 S4 108.862(19) 4_565 . ?
C2 N1 C3 109.38(17) . . ?
C2 N1 C1 125.54(18) . . ?
C3 N1 C1 125.06(18) . . ?
C2 N2 C4 109.75(16) . . ?
C2 N2 C5 125.07(15) . . ?
C4 N2 C5 125.17(17) . . ?
C6 N3 C7 109.68(16) . . ?
C6 N3 C5 125.44(16) . . ?
C7 N3 C5 124.81(16) . . ?
C6 N4 C8 109.52(16) . . ?
C6 N4 C9 124.99(17) . . ?
C8 N4 C9 125.40(17) . . ?
C2 S1 Hg1 100.69(6) . . ?
C6 S2 Hg1 98.82(6) . 4_566 ?
C10 S3 Hg1 97.79(7) . . ?
C11 S4 Hg1 98.20(8) . . ?

loop_
_geom_bond_atom_site_label_1
_geom_bond_atom_site_label_2
_geom_bond_distance
_geom_bond_site_symmetry_2
_geom_bond_publ_flag
C1 N1 1.468(3) . ?
C1 H1A 0.9800 . ?
C1 H1B 0.9800 . ?
C1 H1C 0.9800 . ?
C2 N1 1.345(2) . ?
C2 N2 1.350(2) . ?
C2 S1 1.7170(19) . ?
C3 C4 1.344(3) . ?
C3 N1 1.380(3) . ?
C3 H3 0.9500 . ?
C4 N2 1.388(2) . ?
C4 H4 0.9500 . ?
C5 N2 1.453(2) . ?
C5 N3 1.456(2) . ?
C5 H5A 0.9900 . ?
C5 H5AB 0.9900 . ?
C6 N4 1.343(2) . ?
C6 N3 1.359(2) . ?
C6 S2 1.7154(19) . ?
C7 C8 1.347(3) . ?
C7 N3 1.388(2) . ?
C7 H7 0.9500 . ?
C8 N4 1.388(2) . ?
C8 H8 0.9500 . ?
C9 N4 1.465(3) . ?
C9 H9A 0.9800 . ?
C9 H9B 0.9800 . ?
C9 H9C 0.9800 . ?
C10 N5 1.150(3) . ?
C10 S3 1.670(2) . ?
C11 N6 1.159(3) . ?
C11 S4 1.654(2) . ?
Hg1 S1 2.4891(5) . ?
Hg1 S3 2.5074(5) . ?
Hg1 S2 2.5638(5) 4_565 ?
Hg1 S4 2.6048(6) . ?

loop_
_geom_torsion_atom_site_label_1
_geom_torsion_atom_site_label_2
_geom_torsion_atom_site_label_3
_geom_torsion_atom_site_label_4
_geom_torsion
_geom_torsion_site_symmetry_1
_geom_torsion_site_symmetry_2
_geom_torsion_site_symmetry_3
_geom_torsion_site_symmetry_4
_geom_torsion_publ_flag
N1 C3 C4 N2 0.1(3) . . . . ?
N3 C7 C8 N4 0.4(2) . . . . ?
N2 C2 N1 C3 1.1(2) . . . . ?
S1 C2 N1 C3 -175.06(16) . . . . ?
N2 C2 N1 C1 179.34(18) . . . . ?
S1 C2 N1 C1 3.2(3) . . . . ?
C4 C3 N1 C2 -0.7(3) . . . . ?
C4 C3 N1 C1 -179.0(2) . . . . ?
N1 C2 N2 C4 -1.0(2) . . . . ?
S1 C2 N2 C4 175.16(15) . . . . ?
N1 C2 N2 C5 -179.79(16) . . . . ?
S1 C2 N2 C5 -3.6(3) . . . . ?
C3 C4 N2 C2 0.6(2) . . . . ?
C3 C4 N2 C5 179.36(19) . . . . ?
N3 C5 N2 C2 93.5(2) . . . . ?
N3 C5 N2 C4 -85.1(2) . . . . ?
N4 C6 N3 C7 -0.5(2) . . . . ?
S2 C6 N3 C7 177.48(14) . . . . ?
N4 C6 N3 C5 176.82(16) . . . . ?
S2 C6 N3 C5 -5.2(3) . . . . ?
C8 C7 N3 C6 0.0(2) . . . . ?
C8 C7 N3 C5 -177.30(16) . . . . ?
N2 C5 N3 C6 100.4(2) . . . . ?
N2 C5 N3 C7 -82.7(2) . . . . ?
N3 C6 N4 C8 0.8(2) . . . . ?
S2 C6 N4 C8 -177.26(14) . . . . ?
N3 C6 N4 C9 -176.12(17) . . . . ?
S2 C6 N4 C9 5.9(3) . . . . ?
C7 C8 N4 C6 -0.8(2) . . . . ?
C7 C8 N4 C9 176.11(18) . . . . ?
N1 C2 S1 Hg1 -91.80(17) . . . . ?
N2 C2 S1 Hg1 92.80(16) . . . . ?
N4 C6 S2 Hg1 -100.21(16) . . . 4_566 ?
N3 C6 S2 Hg1 82.20(17) . . . 4_566 ?
